data_7234546
loop_
_publ_author_name
'Martin Ipuy'
'Yuan-Yuan Liao'
'Erwann Jeanneau'
'Patrice L. Baldeck'
'Yann Bretonniere'
'Chantal Andraud'

_publ_section_title
;
 Solid state red biphotonic excited emission from small dipolar
 fluorophores
;
_journal_name_full 'Journal of Materials Chemistry C'
_journal_page_first 766
_journal_page_last 779
_journal_paper_doi 10.1039/C5TC03465E
_journal_volume 4
_journal_year 2016
_chemical_absolute_configuration .
_chemical_formula_moiety 'C20 H17 N3 O3'
_chemical_formula_sum 'C20 H17 N3 O3'
_chemical_formula_weight 347.37
_space_group_IT_number 14
_space_group_name_Hall '-P 2ybc'
_space_group_name_H-M_alt 'P 1 21/c 1'
_symmetry_cell_setting monoclinic
_symmetry_space_group_name_Hall '-P 2ybc'
_symmetry_space_group_name_H-M 'P 1 21/c 1'
_atom_sites_solution_hydrogens difmap
_atom_sites_solution_primary direct
_cell_angle_alpha 90
_cell_angle_beta 102.870(6)
_cell_angle_gamma 90
_cell_formula_units_Z 4
_cell_length_a 8.0071(5)
_cell_length_b 15.2572(8)
_cell_length_c 14.9890(10)
_cell_measurement_reflns_used 9121
_cell_measurement_temperature 150
_cell_measurement_theta_max 66.9950
_cell_measurement_theta_min 4.1370
_cell_volume 1785.14(19)
_computing_cell_refinement
;
CrysAlisPro, Agilent Technologies,
Version 1.171.36.28 (release 01-02-2013 CrysAlis171 .NET)
(compiled Feb  1 2013,16:14:44)
;
_computing_data_collection
;
CrysAlisPro, Agilent Technologies,
Version 1.171.36.28 (release 01-02-2013 CrysAlis171 .NET)
(compiled Feb  1 2013,16:14:44)
;
_computing_data_reduction
;
CrysAlisPro, Agilent Technologies,
Version 1.171.36.28 (release 01-02-2013 CrysAlis171 .NET)
(compiled Feb  1 2013,16:14:44)
;
_computing_molecular_graphics 'CAMERON (Watkin et al., 1996)'
_computing_publication_material 'CRYSTALS (Betteridge et al., 2003)'
_computing_structure_refinement 'CRYSTALS (Betteridge et al., 2003)'
_computing_structure_solution 'SIR97 (Altomare et al., 1999)'
_diffrn_ambient_temperature 150
_diffrn_detector_area_resol_mean 10.4678
_diffrn_measured_fraction_theta_full 0.987
_diffrn_measured_fraction_theta_max 0.987
_diffrn_measurement_device_type 'Xcalibur, Atlas, Gemini ultra'
_diffrn_measurement_method \w
_diffrn_radiation_monochromator mirror
_diffrn_radiation_source 'Enhance Ultra (Cu) X-ray Source'
_diffrn_radiation_type 'Cu K\a'
_diffrn_radiation_wavelength 1.5418
_diffrn_reflns_av_R_equivalents 0.066
_diffrn_reflns_limit_h_max 9
_diffrn_reflns_limit_h_min -9
_diffrn_reflns_limit_k_max 18
_diffrn_reflns_limit_k_min -18
_diffrn_reflns_limit_l_max 17
_diffrn_reflns_limit_l_min -17
_diffrn_reflns_number 19637
_diffrn_reflns_theta_full 67.198
_diffrn_reflns_theta_max 67.198
_diffrn_reflns_theta_min 4.189
_diffrn_standards_interval_count .
_diffrn_standards_interval_time .
_diffrn_standards_number 0
_exptl_absorpt_coefficient_mu 0.726
_exptl_absorpt_correction_T_max 0.874
_exptl_absorpt_correction_T_min 0.738
_exptl_absorpt_correction_type analytical
_exptl_absorpt_process_details
;
CrysAlisPro, Agilent Technologies,
Version 1.171.36.28 (release 01-02-2013 CrysAlis171 .NET)
(compiled Feb  1 2013,16:14:44)
Analytical numeric absorption correction using a multifaceted crystal
			model based on expressions derived by R.C. Clark & J.S. Reid.
(Clark, R. C. & Reid, J. S. (1995). Acta Cryst. A51, 887-897)
;
_exptl_crystal_colour yellow
_exptl_crystal_density_diffrn 1.292
_exptl_crystal_density_method 'not measured'
_exptl_crystal_description needle
_exptl_crystal_F_000 728
_exptl_crystal_preparation Luminescent
_exptl_crystal_size_max 0.352
_exptl_crystal_size_mid 0.136
_exptl_crystal_size_min 0.126
_refine_diff_density_max 0.22
_refine_diff_density_min -0.22
_refine_ls_extinction_coef 91(3)
_refine_ls_extinction_method 'Larson (1970), Equation 22'
_refine_ls_goodness_of_fit_ref 1.0087
_refine_ls_hydrogen_treatment constr
_refine_ls_matrix_type full
_refine_ls_number_parameters 236
_refine_ls_number_reflns 3149
_refine_ls_number_restraints 0
_refine_ls_R_factor_all 0.0502
_refine_ls_R_factor_gt 0.0462
_refine_ls_shift/su_max 0.0002781
_refine_ls_shift/su_mean 0.0000348
_refine_ls_structure_factor_coef Fsqd
_refine_ls_weighting_details
;
 Method, part 1, Chebychev polynomial, (Watkin, 1994, Prince, 1982) 
 [weight] = 1.0/[A~0~*T~0~(x)+A~1~*T~1~(x) ... +A~n-1~]*T~n-1~(x)] 
 where A~i~ are the Chebychev coefficients listed below and x= Fcalc/Fmax 
 Method = Robust Weighting (Prince, 1982) 
 W = [weight] * [1-(deltaF/6*sigmaF)^2^]^2^ 
 A~i~ are: 
 843. 0.132E+04 653. 159. 
;
_refine_ls_weighting_scheme calc
_refine_ls_wR_factor_all 0.0858
_refine_ls_wR_factor_gt 0.0800
_refine_ls_wR_factor_ref 0.0858
_reflns_limit_h_max 9
_reflns_limit_h_min -9
_reflns_limit_k_max 18
_reflns_limit_k_min 0
_reflns_limit_l_max 17
_reflns_limit_l_min 0
_reflns_number_gt 2835
_reflns_number_total 3163
_reflns_threshold_expression I>2.0\s(I)
_oxford_diffrn_Wilson_B_factor 3.01
_oxford_diffrn_Wilson_scale 0.03
_oxford_refine_ls_r_factor_ref 0.0502
_oxford_refine_ls_scale 5.98(14)
_oxford_reflns_number_all 3149
_oxford_reflns_threshold_expression_ref I>-10.0\s(I)
_cod_data_source_file J-Mater-Chem-C-2016-4-766.cif
_cod_data_source_block 2
_cod_original_sg_symbol_H-M 'P 1 21/c 1 '
_cod_database_code 7234546

loop_
_symmetry_equiv_pos_as_xyz
x,y,z
-x,-y,-z
-x,y+1/2,-z+1/2
x,-y+1/2,z+1/2

loop_
_atom_site_label
_atom_site_type_symbol
_atom_site_fract_x
_atom_site_fract_y
_atom_site_fract_z
_atom_site_U_iso_or_equiv
_atom_site_occupancy
_atom_site_adp_type
_atom_site_refinement_flags_posn
_atom_site_refinement_flags_adp
_atom_site_refinement_flags_occupancy
_atom_site_disorder_assembly
_atom_site_disorder_group
_atom_site_attached_hydrogens
O1 O 0.23766(15) 0.72348(8) 0.77085(8) 0.0350 1.0000 Uani . . . . . .
C2 C 0.2926(2) 0.69006(11) 0.85764(11) 0.0297 1.0000 Uani . . . . . .
C3 C 0.4506(2) 0.64675(12) 0.88136(12) 0.0309 1.0000 Uani . . . . . .
C4 C 0.5540(2) 0.64085(12) 0.81305(12) 0.0327 1.0000 Uani . . . . . .
C5 C 0.7005(2) 0.59472(11) 0.82033(12) 0.0325 1.0000 Uani . . . . . .
C6 C 0.8001(2) 0.59284(11) 0.75203(12) 0.0304 1.0000 Uani . . . . . .
C7 C 0.9484(2) 0.54689(11) 0.75840(12) 0.0296 1.0000 Uani . . . . . .
C8 C 1.0101(2) 0.56069(11) 0.67610(12) 0.0290 1.0000 Uani . . . . . .
O9 O 0.90504(15) 0.61513(8) 0.62083(8) 0.0331 1.0000 Uani . . . . . .
C10 C 0.7614(2) 0.64177(12) 0.66264(12) 0.0320 1.0000 Uani . . . . . .
C11 C 0.5994(2) 0.61208(15) 0.59585(13) 0.0435 1.0000 Uani . . . . . .
C12 C 0.7748(2) 0.74049(12) 0.67343(13) 0.0384 1.0000 Uani . . . . . .
C13 C 1.1485(2) 0.52808(11) 0.64750(12) 0.0315 1.0000 Uani . . . . . .
C14 C 1.1740(2) 0.55061(12) 0.55938(13) 0.0329 1.0000 Uani . . . . . .
N15 N 1.1958(2) 0.56848(11) 0.48808(12) 0.0427 1.0000 Uani . . . . . .
C16 C 1.2693(2) 0.46972(12) 0.70114(13) 0.0355 1.0000 Uani . . . . . .
N17 N 1.3699(2) 0.42243(12) 0.74126(13) 0.0506 1.0000 Uani . . . . . .
C18 C 1.0287(2) 0.49395(12) 0.83408(12) 0.0325 1.0000 Uani . . . . . .
N19 N 1.0868(2) 0.45146(11) 0.89636(12) 0.0442 1.0000 Uani . . . . . .
C20 C 0.5024(2) 0.61229(13) 0.96985(12) 0.0381 1.0000 Uani . . . . . .
C21 C 0.4000(3) 0.62106(14) 1.03149(13) 0.0426 1.0000 Uani . . . . . .
C22 C 0.2408(3) 0.66239(13) 1.00686(12) 0.0397 1.0000 Uani . . . . . .
C23 C 0.1864(2) 0.69630(12) 0.92023(12) 0.0325 1.0000 Uani . . . . . .
O24 O 0.03208(15) 0.73614(9) 0.88734(9) 0.0380 1.0000 Uani . . . . . .
C25 C -0.0729(3) 0.75115(15) 0.95168(14) 0.0455 1.0000 Uani . . . . . .
C26 C 0.2437(3) 0.81773(14) 0.76904(15) 0.0472 1.0000 Uani . . . . . .
H41 H 0.5115 0.6739 0.7575 0.0378 1.0000 Uiso R . . . . .
H51 H 0.7427 0.5604 0.8747 0.0381 1.0000 Uiso R . . . . .
H111 H 0.5979 0.6387 0.5356 0.0648 1.0000 Uiso R . . . . .
H112 H 0.5008 0.6340 0.6178 0.0644 1.0000 Uiso R . . . . .
H113 H 0.5929 0.5485 0.5914 0.0646 1.0000 Uiso R . . . . .
H121 H 0.7701 0.7661 0.6125 0.0572 1.0000 Uiso R . . . . .
H122 H 0.8858 0.7562 0.7144 0.0584 1.0000 Uiso R . . . . .
H123 H 0.6788 0.7628 0.6980 0.0577 1.0000 Uiso R . . . . .
H201 H 0.6119 0.5830 0.9877 0.0463 1.0000 Uiso R . . . . .
H211 H 0.4391 0.5989 1.0935 0.0510 1.0000 Uiso R . . . . .
H221 H 0.1677 0.6669 1.0506 0.0475 1.0000 Uiso R . . . . .
H251 H -0.1754 0.7827 0.9180 0.0676 1.0000 Uiso R . . . . .
H252 H -0.0107 0.7874 1.0023 0.0671 1.0000 Uiso R . . . . .
H253 H -0.1034 0.6948 0.9759 0.0667 1.0000 Uiso R . . . . .
H261 H 0.1915 0.8375 0.7087 0.0720 1.0000 Uiso R . . . . .
H262 H 0.1854 0.8428 0.8143 0.0714 1.0000 Uiso R . . . . .
H263 H 0.3641 0.8366 0.7831 0.0728 1.0000 Uiso R . . . . .

loop_
_atom_site_aniso_label
_atom_site_aniso_U_11
_atom_site_aniso_U_22
_atom_site_aniso_U_33
_atom_site_aniso_U_23
_atom_site_aniso_U_13
_atom_site_aniso_U_12
O1 0.0341(7) 0.0441(7) 0.0273(6) 0.0034(5) 0.0083(5) 0.0051(5)
C2 0.0317(9) 0.0319(9) 0.0261(8) -0.0018(7) 0.0079(7) -0.0030(7)
C3 0.0281(8) 0.0333(9) 0.0315(9) -0.0008(7) 0.0070(7) -0.0039(7)
C4 0.0299(9) 0.0341(9) 0.0349(9) 0.0007(7) 0.0090(7) -0.0009(7)
C5 0.0308(9) 0.0305(9) 0.0363(9) 0.0003(7) 0.0080(7) -0.0020(7)
C6 0.0279(8) 0.0277(9) 0.0351(9) -0.0029(7) 0.0060(7) -0.0034(7)
C7 0.0262(8) 0.0267(8) 0.0351(9) 0.0005(7) 0.0049(7) 0.0000(7)
C8 0.0252(8) 0.0263(8) 0.0346(9) -0.0017(7) 0.0049(7) 0.0001(7)
O9 0.0277(6) 0.0382(7) 0.0350(7) 0.0047(5) 0.0103(5) 0.0080(5)
C10 0.0239(8) 0.0388(10) 0.0342(9) -0.0006(7) 0.0086(7) 0.0053(7)
C11 0.0289(9) 0.0591(13) 0.0410(11) -0.0057(10) 0.0049(8) 0.0015(9)
C12 0.0397(10) 0.0348(10) 0.0421(11) 0.0082(8) 0.0123(8) 0.0088(8)
C13 0.0271(8) 0.0309(9) 0.0361(9) -0.0019(7) 0.0059(7) 0.0013(7)
C14 0.0246(9) 0.0353(10) 0.0392(10) -0.0037(8) 0.0081(7) 0.0019(7)
N15 0.0339(8) 0.0519(10) 0.0435(10) -0.0015(8) 0.0114(7) 0.0021(7)
C16 0.0311(9) 0.0337(10) 0.0431(10) -0.0005(8) 0.0113(8) 0.0007(8)
N17 0.0409(9) 0.0511(11) 0.0615(12) 0.0148(9) 0.0151(8) 0.0146(9)
C18 0.0295(9) 0.0304(9) 0.0383(10) 0.0007(8) 0.0092(8) -0.0012(7)
N19 0.0422(9) 0.0450(10) 0.0456(10) 0.0097(8) 0.0104(8) 0.0053(8)
C20 0.0352(10) 0.0395(10) 0.0389(10) 0.0049(8) 0.0070(8) -0.0005(8)
C21 0.0473(11) 0.0496(12) 0.0307(10) 0.0058(8) 0.0082(8) -0.0040(9)
C22 0.0455(11) 0.0461(11) 0.0309(9) -0.0011(8) 0.0159(8) -0.0057(9)
C23 0.0322(9) 0.0349(9) 0.0321(9) -0.0044(7) 0.0109(7) -0.0036(7)
O24 0.0307(7) 0.0498(8) 0.0376(7) -0.0042(6) 0.0160(5) 0.0019(6)
C25 0.0404(11) 0.0526(12) 0.0518(12) -0.0149(10) 0.0276(9) -0.0048(9)
C26 0.0491(12) 0.0464(12) 0.0481(12) 0.0145(9) 0.0153(9) 0.0022(9)

loop_
_atom_type_symbol
_atom_type_scat_dispersion_real
_atom_type_scat_dispersion_imag
_atom_type_scat_Cromer_Mann_a1
_atom_type_scat_Cromer_Mann_b1
_atom_type_scat_Cromer_Mann_a2
_atom_type_scat_Cromer_Mann_b2
_atom_type_scat_Cromer_Mann_a3
_atom_type_scat_Cromer_Mann_b3
_atom_type_scat_Cromer_Mann_a4
_atom_type_scat_Cromer_Mann_b4
_atom_type_scat_Cromer_Mann_c
_atom_type_scat_source
C 0.0181 0.0091 2.3100 20.8439 1.0200 10.2075 1.5886 0.5687 0.8650 51.6512 0.2156 'International Tables Vol C 4.2.6.8 and 6.1.1.4'
H 0.0000 0.0000 0.4930 10.5109 0.3229 26.1257 0.1402 3.1424 0.0408 57.7998 0.0030 'International Tables Vol C 4.2.6.8 and 6.1.1.4'
N 0.0311 0.0180 12.2126 0.0057 3.1322 9.8933 2.0125 28.9975 1.1663 0.5826 -11.5290 'International Tables Vol C 4.2.6.8 and 6.1.1.4'
O 0.0492 0.0322 3.0485 13.2771 2.2868 5.7011 1.5463 0.3239 0.8670 32.9089 0.2508 'International Tables Vol C 4.2.6.8 and 6.1.1.4'

loop_
_geom_angle_atom_site_label_1
_geom_angle_site_symmetry_1
_geom_angle_atom_site_label_2
_geom_angle_site_symmetry_2
_geom_angle_atom_site_label_3
_geom_angle_site_symmetry_3
_geom_angle
_geom_angle_publ_flag
C2 . O1 . C26 . 112.55(14) yes
O1 . C2 . C3 . 119.68(15) yes
O1 . C2 . C23 . 119.59(15) yes
C3 . C2 . C23 . 120.67(16) yes
C2 . C3 . C4 . 118.27(16) yes
C2 . C3 . C20 . 118.50(16) yes
C4 . C3 . C20 . 123.22(16) yes
C3 . C4 . C5 . 126.49(17) yes
C3 . C4 . H41 . 115.3 no
C5 . C4 . H41 . 118.3 no
C4 . C5 . C6 . 124.37(17) yes
C4 . C5 . H51 . 119.1 no
C6 . C5 . H51 . 116.6 no
C5 . C6 . C7 . 125.13(16) yes
C5 . C6 . C10 . 126.16(15) yes
C7 . C6 . C10 . 108.70(15) yes
C6 . C7 . C8 . 108.91(15) yes
C6 . C7 . C18 . 125.39(16) yes
C8 . C7 . C18 . 125.70(15) yes
C7 . C8 . O9 . 109.47(14) yes
C7 . C8 . C13 . 132.12(16) yes
O9 . C8 . C13 . 118.40(15) yes
C8 . O9 . C10 . 110.48(13) yes
C6 . C10 . O9 . 102.42(13) yes
C6 . C10 . C11 . 114.49(15) yes
O9 . C10 . C11 . 105.57(14) yes
C6 . C10 . C12 . 113.72(15) yes
O9 . C10 . C12 . 105.91(14) yes
C11 . C10 . C12 . 113.32(16) yes
C10 . C11 . H111 . 108.3 no
C10 . C11 . H112 . 108.1 no
H111 . C11 . H112 . 108.7 no
C10 . C11 . H113 . 111.5 no
H111 . C11 . H113 . 111.0 no
H112 . C11 . H113 . 109.2 no
C10 . C12 . H121 . 107.9 no
C10 . C12 . H122 . 109.8 no
H121 . C12 . H122 . 108.8 no
C10 . C12 . H123 . 109.9 no
H121 . C12 . H123 . 109.7 no
H122 . C12 . H123 . 110.6 no
C8 . C13 . C14 . 119.79(16) yes
C8 . C13 . C16 . 123.10(16) yes
C14 . C13 . C16 . 117.09(15) yes
C13 . C14 . N15 . 179.49(18) yes
C13 . C16 . N17 . 177.1(2) yes
C7 . C18 . N19 . 176.99(19) yes
C3 . C20 . C21 . 120.38(18) yes
C3 . C20 . H201 . 119.6 no
C21 . C20 . H201 . 120.0 no
C20 . C21 . C22 . 120.91(18) yes
C20 . C21 . H211 . 119.7 no
C22 . C21 . H211 . 119.4 no
C21 . C22 . C23 . 119.88(17) yes
C21 . C22 . H221 . 120.3 no
C23 . C22 . H221 . 119.8 no
C2 . C23 . C22 . 119.62(17) yes
C2 . C23 . O24 . 115.02(15) yes
C22 . C23 . O24 . 125.36(16) yes
C23 . O24 . C25 . 116.59(15) yes
O24 . C25 . H251 . 106.2 no
O24 . C25 . H252 . 109.8 no
H251 . C25 . H252 . 110.0 no
O24 . C25 . H253 . 109.9 no
H251 . C25 . H253 . 111.6 no
H252 . C25 . H253 . 109.4 no
O1 . C26 . H261 . 108.9 no
O1 . C26 . H262 . 110.7 no
H261 . C26 . H262 . 110.9 no
O1 . C26 . H263 . 108.9 no
H261 . C26 . H263 . 108.1 no
H262 . C26 . H263 . 109.4 no

loop_
_geom_bond_atom_site_label_1
_geom_bond_site_symmetry_1
_geom_bond_atom_site_label_2
_geom_bond_site_symmetry_2
_geom_bond_distance
_geom_bond_publ_flag
O1 . C2 . 1.375(2) yes
O1 . C26 . 1.439(2) yes
C2 . C3 . 1.402(2) yes
C2 . C23 . 1.403(2) yes
C3 . C4 . 1.456(2) yes
C3 . C20 . 1.401(3) yes
C4 . C5 . 1.351(2) yes
C4 . H41 . 0.969 no
C5 . C6 . 1.431(2) yes
C5 . H51 . 0.965 no
C6 . C7 . 1.364(2) yes
C6 . C10 . 1.505(2) yes
C7 . C8 . 1.443(2) yes
C7 . C18 . 1.424(2) yes
C8 . O9 . 1.332(2) yes
C8 . C13 . 1.368(2) yes
O9 . C10 . 1.4838(19) yes
C10 . C11 . 1.520(2) yes
C10 . C12 . 1.516(3) yes
C11 . H111 . 0.988 no
C11 . H112 . 0.979 no
C11 . H113 . 0.972 no
C12 . H121 . 0.987 no
C12 . H122 . 0.991 no
C12 . H123 . 0.984 no
C13 . C14 . 1.423(3) yes
C13 . C16 . 1.424(2) yes
C14 . N15 . 1.153(2) yes
C16 . N17 . 1.147(2) yes
C18 . N19 . 1.147(2) yes
C20 . C21 . 1.372(3) yes
C20 . H201 . 0.967 no
C21 . C22 . 1.396(3) yes
C21 . H211 . 0.973 no
C22 . C23 . 1.375(3) yes
C22 . H221 . 0.974 no
C23 . O24 . 1.367(2) yes
O24 . C25 . 1.432(2) yes
C25 . H251 . 0.988 no
C25 . H252 . 0.981 no
C25 . H253 . 0.984 no
C26 . H261 . 0.957 no
C26 . H262 . 0.982 no
C26 . H263 . 0.983 no

loop_
_geom_hbond_atom_site_label_D
_geom_hbond_site_symmetry_D
_geom_hbond_atom_site_label_H
_geom_hbond_site_symmetry_H
_geom_hbond_atom_site_label_A
_geom_hbond_site_symmetry_A
_geom_hbond_angle_DHA
_geom_hbond_distance_DH
_geom_hbond_distance_HA
_geom_hbond_distance_DA
_geom_hbond_publ_flag
C25 . H252 . O9 4_465 135.10(5) 0.981 2.521 3.290(3) yes
C26 . H263 . N17 3_756 156.12(6) 0.983 2.594 3.516(3) yes
